data_7133929
loop_
_publ_author_name
'Lu, Wanpeng'
'Chen, Yinlin'
'Wang, Zi'
'Guo, Lixia'
'Chen, Jin'
'Ma, Yujie'
'Li, Weiyao'
'Li, Jiangnan'
'He, Meng'
'Fan, Mengtian'
'Sheveleva, Alena M.'
'Tuna, Floriana'
'McInnes, Eric J. L.'
'Frogley, Mark D.'
'Chater, Philip A.'
'Dejoie, Catherine'
'Schr&#xf6;der, Martin'
'Yang, Sihai'

_publ_section_title
;
 High ammonia adsorption in copper-carboxylate materials: host-guest
 interactions and crystalline-amorphous-crystalline phase transitions.
;
_journal_issue 85
_journal_name_full 'Chemical communications (Cambridge, England)'
_journal_page_first 12385
_journal_page_last 12388
_journal_paper_doi 10.1039/d4cc02604g
_journal_volume 60
_journal_year 2024
_chemical_formula_sum 'C8 H3 Cu N2.2 O4'
_chemical_formula_weight 257.4700
_chemical_name_mineral MFM-100
_chemical_name_systematic MFM-100_NH3
_space_group_crystal_system hexagonal
_space_group_IT_number 166
_space_group_name_Hall '-R 3 2"'
_space_group_name_H-M_alt 'R -3 m :H'
_symmetry_space_group_name_H-M 'R -3 m :H'
_audit_update_record
;
2022-05-28 deposited with the CCDC.	2024-08-29 downloaded from the CCDC.
;
_cell_angle_alpha 90
_cell_angle_beta 90
_cell_angle_gamma 120
_cell_formula_units_Z 18
_cell_length_a 18.8651(4)
_cell_length_b 18.8651(4)
_cell_length_c 23.6734(7)
_cell_measurement_temperature 298
_cell_volume 7296.4(3)
_computing_structure_refinement TOPAS
_diffrn_ambient_temperature 298
_diffrn_detector MAC
_diffrn_measurement_device_type DLS-I11
_diffrn_radiation_type synchrotron
_diffrn_radiation_wavelength 0.35427
_diffrn_source synchrotron
_exptl_crystal_density_diffrn 1.055
_pd_meas_2theta_range_inc 0.002
_pd_meas_2theta_range_max 35
_pd_meas_2theta_range_min 0
_pd_meas_scan_method step
_pd_proc_2theta_range_inc 0.002
_pd_proc_2theta_range_max 25
_pd_proc_2theta_range_min 1
_pd_proc_ls_background_function 'Chebyshev polynomial '
_pd_proc_ls_profile_function pseudo-Voigt
_pd_proc_ls_prof_R_factor 5.28253
_pd_proc_ls_prof_wR_expected 2.88599
_pd_proc_ls_prof_wR_factor 7.93360
_pd_proc_number_of_points 12000
_pd_proc_wavelength 0.35427
_pd_spec_mounting ' packed powder '
_pd_spec_mount_mode transmission
_pd_spec_shape cylinder
_refine_ls_extinction_method none
_refine_ls_goodness_of_fit_all 2.74901
_refine_ls_hydrogen_treatment mixed
_refine_ls_matrix_type fullcycle
_refine_ls_number_parameters 87
_refine_ls_R_factor_all 6.57667
_refine_ls_shift/su_max 0.0333
_refine_ls_structure_factor_coef Inet
_refine_ls_weighting_scheme sigma
_cod_data_source_file d4cc02604g2.cif
_cod_data_source_block TOPAS_output
_cod_original_cell_volume 7296.4(4)
_cod_original_sg_symbol_H-M R-3m
_cod_database_code 7133929

loop_
_symmetry_equiv_pos_as_xyz
'x, y, z '
'-x, -y, -z '
'-x+y, -x, z '
'-x+y, y, z '
'-y, -x, z '
'-y, x-y, z '
'y, -x+y, -z '
'y, x, -z '
'x-y, -y, -z '
'x-y, x, -z '
'-x, -x+y, -z '
'x, x-y, z '
'x-1/3, y+1/3, z+1/3 '
'-x-1/3, -y+1/3, -z+1/3 '
'-x+y-1/3, -x+1/3, z+1/3 '
'-x+y-1/3, y+1/3, z+1/3 '
'-y-1/3, -x+1/3, z+1/3 '
'-y-1/3, x-y+1/3, z+1/3 '
'y-1/3, -x+y+1/3, -z+1/3 '
'y-1/3, x+1/3, -z+1/3 '
'x-y-1/3, -y+1/3, -z+1/3 '
'x-y-1/3, x+1/3, -z+1/3 '
'-x-1/3, -x+y+1/3, -z+1/3 '
'x-1/3, x-y+1/3, z+1/3 '
'x+1/3, y-1/3, z-1/3 '
'-x+1/3, -y-1/3, -z-1/3 '
'-x+y+1/3, -x-1/3, z-1/3 '
'-x+y+1/3, y-1/3, z-1/3 '
'-y+1/3, -x-1/3, z-1/3 '
'-y+1/3, x-y-1/3, z-1/3 '
'y+1/3, -x+y-1/3, -z-1/3 '
'y+1/3, x-1/3, -z-1/3 '
'x-y+1/3, -y-1/3, -z-1/3 '
'x-y+1/3, x-1/3, -z-1/3 '
'-x+1/3, -x+y-1/3, -z-1/3 '
'x+1/3, x-y-1/3, z-1/3 '

loop_
_atom_site_label
_atom_site_type_symbol
_atom_site_symmetry_multiplicity
_atom_site_fract_x
_atom_site_fract_y
_atom_site_fract_z
_atom_site_occupancy
_atom_site_B_iso_or_equiv
Cu1 Cu 18 0.18875(13) 0.81125(13) 0.78724(17) 1 1.00(12)
C5 C 18 0.48790(16) 0.9758(3) 0.9729(3) 1 1.0(3)
C3 C 18 0.4430(4) 0.8859(7) 0.8721(6) 1 1.0(3)
H3 H 18 0.4276(15) 0.855(3) 0.838(3) 1 1.2(4)
C2 C 36 0.3871(5) 0.9021(5) 0.9000(5) 1 1.0(3)
C4 C 36 0.4096(4) 0.9470(3) 0.9504(3) 1 1.0(3)
H4 H 36 0.371(4) 0.9581(11) 0.9695(19) 1 1.2(4)
C1 C 36 0.3032(12) 0.8712(6) 0.8759(6) 1 1.0(3)
O1 O 36 0.2547(16) 0.8871(9) 0.9023(9) 1 2.5(3)
O2 O 36 0.2854(18) 0.8310(8) 0.8305(7) 1 2.5(3)
N1 N 36 0.254(16) 0.746(16) 0.580(2) 0.52(3) 10(3)
N2 N 36 0.132(18) 0.758(18) 0.617(13) 0.19(3) 5.6(15)
N3 N 18 0.220(8) 0.780(8) 0.678(13) 0.80(3) 5.9(12)
